data_7120069
loop_
_publ_author_name
'Hilgar, Jeremy'
'Flores, Brandon S.'
'Rinehart, Jeffrey D.'

_publ_section_title
;
 Ferromagnetic coupling in a chloride-bridged erbium single-molecule
 magnet
;
_journal_name_full 'Chem. Commun.'
_journal_paper_doi 10.1039/C7CC02356A
_journal_year 2017
_chemical_formula_moiety 'C24 H32 Cl2 Er2 O2'
_chemical_formula_sum 'C24 H32 Cl2 Er2 O2'
_chemical_formula_weight 757.91
_chemical_name_systematic bis((u2-chloro)-(eta8-cyclooctatetraenyl)-bis(tetrahydrofuran)-erbium)
_chemical_properties_physical ', Air-sensitive,Moisture-sensitive,Oxygen-sensitive'
_space_group_crystal_system monoclinic
_space_group_IT_number 14
_space_group_name_Hall '-P 2ybc'
_space_group_name_H-M_alt 'P 1 21/c 1'
_symmetry_space_group_name_Hall '-P 2ybc'
_symmetry_space_group_name_H-M 'P 1 21/c 1'
_atom_sites_solution_hydrogens geom
_atom_sites_solution_primary dual
_audit_creation_date 2017-03-14
_audit_creation_method
;
Olex2 1.2
(compiled 2017.03.02 svn.r3394 for OlexSys, GUI svn.r5324)
;
_audit_update_record
;
2017-03-24 deposited with the CCDC.
2017-05-04 downloaded from the CCDC.
;
_cell_angle_alpha 90
_cell_angle_beta 111.126(3)
_cell_angle_gamma 90
_cell_formula_units_Z 2
_cell_length_a 9.3424(6)
_cell_length_b 11.0134(7)
_cell_length_c 12.4684(7)
_cell_measurement_reflns_used 9910
_cell_measurement_temperature 100.0
_cell_measurement_theta_max 25.68
_cell_measurement_theta_min 2.34
_cell_volume 1196.67(13)
_computing_cell_refinement 'SAINT v8.34A (Bruker, 2013)'
_computing_data_reduction 'SAINT v8.34A (Bruker, 2013)'
_computing_molecular_graphics 'Olex2 (Dolomanov et al., 2009)'
_computing_publication_material 'Olex2 (Dolomanov et al., 2009)'
_computing_structure_refinement 'ShelXL (Sheldrick, 2015)'
_computing_structure_solution 'ShelXT (Sheldrick, 2015)'
_diffrn_ambient_temperature 100.0
_diffrn_measured_fraction_theta_full 1.000
_diffrn_measured_fraction_theta_max 0.999
_diffrn_measurement_device_type 'Bruker APEX-II CCD'
_diffrn_measurement_method '\f and \w scans'
_diffrn_radiation_type MoK\a
_diffrn_radiation_wavelength 0.71073
_diffrn_reflns_av_R_equivalents 0.0800
_diffrn_reflns_av_unetI/netI 0.0407
_diffrn_reflns_Laue_measured_fraction_full 1.000
_diffrn_reflns_Laue_measured_fraction_max 0.999
_diffrn_reflns_limit_h_max 11
_diffrn_reflns_limit_h_min -11
_diffrn_reflns_limit_k_max 13
_diffrn_reflns_limit_k_min -13
_diffrn_reflns_limit_l_max 15
_diffrn_reflns_limit_l_min -15
_diffrn_reflns_number 21652
_diffrn_reflns_point_group_measured_fraction_full 1.000
_diffrn_reflns_point_group_measured_fraction_max 0.999
_diffrn_reflns_theta_full 25.242
_diffrn_reflns_theta_max 25.707
_diffrn_reflns_theta_min 2.337
_diffrn_standards_number 0
_exptl_absorpt_coefficient_mu 7.206
_exptl_absorpt_correction_T_max 0.0921
_exptl_absorpt_correction_T_min 0.0378
_exptl_absorpt_correction_type multi-scan
_exptl_absorpt_process_details
'SADABS-2014/5 (Bruker,2014/5) was used for absorption correction. wR2(int) was 0.1578 before and 0.1011 after correction. The Ratio of minimum to maximum transmission is 0.4104. The \l/2 correction factor is 0.00150.'
_exptl_crystal_colour 'clear light pink'
_exptl_crystal_colour_lustre clear
_exptl_crystal_colour_modifier light
_exptl_crystal_colour_primary pink
_exptl_crystal_density_diffrn 2.103
_exptl_crystal_description plate
_exptl_crystal_F_000 724
_exptl_crystal_preparation ', Magnetic properties'
_exptl_crystal_size_max 0.3
_exptl_crystal_size_mid 0.3
_exptl_crystal_size_min 0.1
_refine_diff_density_max 1.067
_refine_diff_density_min -1.828
_refine_diff_density_rms 0.228
_refine_ls_extinction_method none
_refine_ls_goodness_of_fit_ref 1.028
_refine_ls_hydrogen_treatment constr
_refine_ls_matrix_type full
_refine_ls_number_parameters 136
_refine_ls_number_reflns 2277
_refine_ls_number_restraints 0
_refine_ls_restrained_S_all 1.028
_refine_ls_R_factor_all 0.0343
_refine_ls_R_factor_gt 0.0325
_refine_ls_shift/su_max 0.001
_refine_ls_shift/su_mean 0.000
_refine_ls_structure_factor_coef Fsqd
_refine_ls_weighting_details 'w=1/[\s^2^(Fo^2^)+(0.0590P)^2^] where P=(Fo^2^+2Fc^2^)/3'
_refine_ls_weighting_scheme calc
_refine_ls_wR_factor_gt 0.0837
_refine_ls_wR_factor_ref 0.0852
_reflns_Friedel_coverage 0.000
_reflns_number_gt 2101
_reflns_number_total 2277
_reflns_threshold_expression 'I > 2\s(I)'
_cod_data_source_file c7cc02356a2.cif
_cod_data_source_block jr_jh_1_22b_0m_a
_cod_database_code 7120069
_shelx_shelxl_version_number 2014/7
_shelx_space_group_comment
;
The symmetry employed for this shelxl refinement is uniquely defined
by the following loop, which should always be used as a source of
symmetry information in preference to the above space-group names.
They are only intended as comments.
;
_olex2_refinement_description
;
1. Fixed Uiso
 At 1.2 times of:
  All C(H) groups, All C(H,H) groups
2.a Secondary CH2 refined with riding coordinates:
 C9(H9A,H9B), C11(H11A,H11B), C10(H10A,H10B), C12(H12A,H12B)
2.b Aromatic/amide H refined with riding coordinates:
 C5(H5), C3(H3), C7(H7), C2(H2), C1(H1), C6(H6), C8(H8), C4(H4)
;
_olex2_submission_original_sample_id JR_JH_1_22b
_olex2_submission_special_instructions 'No special instructions were received'

loop_
_space_group_symop_operation_xyz
'x, y, z'
'-x, y+1/2, -z+1/2'
'-x, -y, -z'
'x, -y-1/2, z-1/2'

loop_
_atom_site_label
_atom_site_type_symbol
_atom_site_fract_x
_atom_site_fract_y
_atom_site_fract_z
_atom_site_U_iso_or_equiv
_atom_site_adp_type
_atom_site_occupancy
_atom_site_site_symmetry_order
_atom_site_calc_flag
_atom_site_refinement_flags_posn
Er1 Er 0.71206(2) 0.53303(2) 0.62021(2) 0.01132(12) Uani 1 1 d .
Cl1 Cl 0.42143(13) 0.49664(12) 0.60990(10) 0.0151(2) Uani 1 1 d .
O1 O 0.7067(3) 0.3210(3) 0.6120(2) 0.0177(8) Uani 1 1 d .
C9 C 0.7838(6) 0.2461(5) 0.5544(5) 0.0235(11) Uani 1 1 d .
H9A H 0.8929 0.2343 0.6034 0.028 Uiso 1 1 calc R
H9B H 0.7784 0.2835 0.4808 0.028 Uiso 1 1 calc R
C5 C 0.7984(6) 0.7450(5) 0.5941(4) 0.0218(11) Uani 1 1 d .
H5 H 0.7638 0.8049 0.5356 0.026 Uiso 1 1 calc R
C3 C 0.7362(5) 0.6908(4) 0.7756(4) 0.0191(10) Uani 1 1 d .
H3 H 0.6732 0.7244 0.8132 0.023 Uiso 1 1 calc R
C11 C 0.6207(6) 0.1235(5) 0.6225(4) 0.0256(11) Uani 1 1 d .
H11A H 0.5076 0.1226 0.5846 0.031 Uiso 1 1 calc R
H11B H 0.6529 0.0510 0.6724 0.031 Uiso 1 1 calc R
C10 C 0.6975(6) 0.1257(5) 0.5335(4) 0.0237(11) Uani 1 1 d .
H10A H 0.6201 0.1222 0.4545 0.028 Uiso 1 1 calc R
H10B H 0.7691 0.0566 0.5447 0.028 Uiso 1 1 calc R
C7 C 0.9878(6) 0.5675(5) 0.6336(5) 0.0262(12) Uani 1 1 d .
H7 H 1.0555 0.5373 0.5984 0.031 Uiso 1 1 calc R
C2 C 0.8162(6) 0.5862(5) 0.8324(4) 0.0212(11) Uani 1 1 d .
H2 H 0.7913 0.5644 0.8973 0.025 Uiso 1 1 calc R
C1 C 0.9237(6) 0.5073(5) 0.8149(5) 0.0236(12) Uani 1 1 d .
H1 H 0.9563 0.4452 0.8714 0.028 Uiso 1 1 calc R
C6 C 0.9051(5) 0.6680(5) 0.5772(4) 0.0229(11) Uani 1 1 d .
H6 H 0.9272 0.6890 0.5109 0.027 Uiso 1 1 calc R
C8 C 0.9942(6) 0.4993(5) 0.7323(5) 0.0232(12) Uani 1 1 d .
H8 H 1.0624 0.4322 0.7458 0.028 Uiso 1 1 calc R
C12 C 0.6741(6) 0.2389(4) 0.6918(4) 0.0173(10) Uani 1 1 d .
H12A H 0.5928 0.2723 0.7168 0.021 Uiso 1 1 calc R
H12B H 0.7673 0.2239 0.7604 0.021 Uiso 1 1 calc R
C4 C 0.7275(5) 0.7571(4) 0.6769(4) 0.0198(11) Uani 1 1 d .
H4 H 0.6596 0.8244 0.6626 0.024 Uiso 1 1 calc R

loop_
_atom_site_aniso_label
_atom_site_aniso_U_11
_atom_site_aniso_U_22
_atom_site_aniso_U_33
_atom_site_aniso_U_23
_atom_site_aniso_U_13
_atom_site_aniso_U_12
Er1 0.01096(16) 0.01067(17) 0.01192(18) -0.00076(7) 0.00362(12) -0.00084(6)
Cl1 0.0129(5) 0.0195(5) 0.0132(6) -0.0016(5) 0.0050(5) -0.0024(5)
O1 0.0222(19) 0.0104(19) 0.024(2) 0.0008(13) 0.0130(16) 0.0010(12)
C9 0.029(3) 0.018(3) 0.032(3) 0.000(2) 0.020(2) 0.004(2)
C5 0.025(3) 0.016(3) 0.021(3) 0.006(2) 0.003(2) -0.012(2)
C3 0.016(2) 0.021(2) 0.021(3) -0.010(2) 0.0085(19) -0.0046(19)
C11 0.023(2) 0.019(3) 0.034(3) -0.001(2) 0.009(2) -0.006(2)
C10 0.026(3) 0.018(3) 0.024(3) -0.004(2) 0.004(2) 0.005(2)
C7 0.013(2) 0.034(3) 0.031(3) -0.015(3) 0.008(2) -0.006(2)
C2 0.029(3) 0.022(3) 0.013(2) 0.000(2) 0.008(2) -0.008(2)
C1 0.025(3) 0.018(2) 0.018(3) 0.002(2) -0.003(2) -0.005(2)
C6 0.021(2) 0.032(3) 0.018(3) -0.006(2) 0.0093(19) -0.017(2)
C8 0.015(2) 0.017(2) 0.029(3) -0.008(2) -0.003(2) 0.005(2)
C12 0.023(2) 0.014(2) 0.019(3) 0.007(2) 0.012(2) -0.0002(19)
C4 0.015(2) 0.011(2) 0.027(3) -0.004(2) -0.001(2) 0.0025(19)

loop_
_atom_type_symbol
_atom_type_description
_atom_type_scat_dispersion_real
_atom_type_scat_dispersion_imag
_atom_type_scat_source
C C 0.0033 0.0016 'International Tables Vol C Tables 4.2.6.8 and 6.1.1.4'
H H 0.0000 0.0000 'International Tables Vol C Tables 4.2.6.8 and 6.1.1.4'
Cl Cl 0.1484 0.1585 'International Tables Vol C Tables 4.2.6.8 and 6.1.1.4'
Er Er -0.2586 4.9576 'International Tables Vol C Tables 4.2.6.8 and 6.1.1.4'
O O 0.0106 0.0060 'International Tables Vol C Tables 4.2.6.8 and 6.1.1.4'

loop_
_geom_angle_atom_site_label_1
_geom_angle_atom_site_label_2
_geom_angle_atom_site_label_3
_geom_angle
_geom_angle_site_symmetry_3
Cl1 Er1 Cl1 81.97(4) 3_666
O1 Er1 Cl1 80.69(8) 3_666
O1 Er1 Cl1 81.06(7) .
O1 Er1 C5 156.83(14) .
O1 Er1 C3 135.13(13) .
O1 Er1 C7 99.01(15) .
O1 Er1 C2 105.69(14) .
O1 Er1 C1 85.82(14) .
O1 Er1 C6 125.54(13) .
O1 Er1 C8 83.03(14) .
O1 Er1 C4 167.11(13) .
C5 Er1 Cl1 91.24(12) 3_666
C5 Er1 Cl1 119.51(12) .
C5 Er1 C3 61.56(16) .
C5 Er1 C7 60.61(18) .
C5 Er1 C2 84.31(16) .
C5 Er1 C1 92.96(17) .
C5 Er1 C6 31.63(17) .
C5 Er1 C4 32.40(17) .
C3 Er1 Cl1 140.22(11) 3_666
C3 Er1 Cl1 87.10(10) .
C3 Er1 C4 32.00(15) .
C7 Er1 Cl1 98.98(13) 3_666
C7 Er1 Cl1 179.05(12) .
C7 Er1 C3 92.19(16) .
C7 Er1 C4 83.29(17) .
C2 Er1 Cl1 172.43(12) 3_666
C2 Er1 Cl1 94.87(11) .
C2 Er1 C3 32.34(15) .
C2 Er1 C7 84.19(16) .
C2 Er1 C6 92.90(15) .
C2 Er1 C4 61.76(16) .
C1 Er1 Cl1 116.92(13) .
C1 Er1 Cl1 154.81(14) 3_666
C1 Er1 C3 61.58(16) .
C1 Er1 C7 62.16(18) .
C1 Er1 C2 32.13(17) .
C1 Er1 C6 84.23(17) .
C1 Er1 C4 84.06(16) .
C6 Er1 Cl1 86.43(11) 3_666
C6 Er1 Cl1 148.76(12) .
C6 Er1 C3 83.47(15) .
C6 Er1 C7 31.65(17) .
C6 Er1 C4 61.28(16) .
C8 Er1 Cl1 124.00(13) 3_666
C8 Er1 Cl1 146.60(14) .
C8 Er1 C5 83.64(17) .
C8 Er1 C3 83.76(15) .
C8 Er1 C7 32.59(19) .
C8 Er1 C2 61.68(17) .
C8 Er1 C1 32.39(19) .
C8 Er1 C6 61.58(18) .
C8 Er1 C4 92.61(16) .
C4 Er1 Cl1 111.60(12) 3_666
C4 Er1 Cl1 96.43(11) .
Er1 Cl1 Er1 98.03(4) 3_666
C9 O1 Er1 125.9(3) .
C9 O1 C12 104.5(4) .
C12 O1 Er1 126.6(3) .
O1 C9 H9A 110.8 .
O1 C9 H9B 110.8 .
O1 C9 C10 104.7(4) .
H9A C9 H9B 108.9 .
C10 C9 H9A 110.8 .
C10 C9 H9B 110.8 .
Er1 C5 H5 134.7 .
C6 C5 Er1 74.6(3) .
C6 C5 H5 111.9 .
C6 C5 C4 136.1(5) .
C4 C5 Er1 74.9(3) .
C4 C5 H5 111.9 .
Er1 C3 H3 137.7 .
C2 C3 Er1 73.2(3) .
C2 C3 H3 112.3 .
C4 C3 Er1 74.2(3) .
C4 C3 H3 112.3 .
C4 C3 C2 135.5(4) .
H11A C11 H11B 108.8 .
C10 C11 H11A 110.8 .
C10 C11 H11B 110.8 .
C12 C11 H11A 110.8 .
C12 C11 H11B 110.8 .
C12 C11 C10 104.9(4) .
C9 C10 H10A 110.9 .
C9 C10 H10B 110.9 .
C11 C10 C9 104.4(4) .
C11 C10 H10A 110.9 .
C11 C10 H10B 110.9 .
H10A C10 H10B 108.9 .
Er1 C7 H7 138.0 .
C6 C7 Er1 73.8(3) .
C6 C7 H7 112.8 .
C6 C7 C8 134.5(5) .
C8 C7 Er1 72.8(3) .
C8 C7 H7 112.8 .
Er1 C2 H2 135.3 .
C3 C2 Er1 74.4(3) .
C3 C2 H2 112.6 .
C1 C2 Er1 73.9(3) .
C1 C2 C3 134.8(5) .
C1 C2 H2 112.6 .
Er1 C1 H1 136.3 .
C2 C1 Er1 74.0(3) .
C2 C1 H1 112.8 .
C2 C1 C8 134.5(5) .
C8 C1 Er1 73.5(3) .
C8 C1 H1 112.8 .
Er1 C6 H6 136.1 .
C5 C6 Er1 73.8(3) .
C5 C6 C7 135.5(5) .
C5 C6 H6 112.3 .
C7 C6 Er1 74.6(3) .
C7 C6 H6 112.3 .
Er1 C8 H8 135.4 .
C7 C8 Er1 74.6(3) .
C7 C8 H8 112.3 .
C1 C8 Er1 74.1(3) .
C1 C8 C7 135.4(5) .
C1 C8 H8 112.3 .
O1 C12 C11 103.8(4) .
O1 C12 H12A 111.0 .
O1 C12 H12B 111.0 .
C11 C12 H12A 111.0 .
C11 C12 H12B 111.0 .
H12A C12 H12B 109.0 .
Er1 C4 H4 137.2 .
C5 C4 Er1 72.7(3) .
C5 C4 H4 113.1 .
C3 C4 Er1 73.8(3) .
C3 C4 C5 133.8(5) .
C3 C4 H4 113.1 .

loop_
_geom_bond_atom_site_label_1
_geom_bond_atom_site_label_2
_geom_bond_distance
_geom_bond_site_symmetry_2
Er1 Cl1 2.7014(11) .
Er1 Cl1 2.7046(12) 3_666
Er1 O1 2.337(4) .
Er1 C5 2.528(5) .
Er1 C3 2.551(4) .
Er1 C7 2.549(5) .
Er1 C2 2.536(5) .
Er1 C1 2.534(5) .
Er1 C6 2.539(4) .
Er1 C8 2.527(5) .
Er1 C4 2.557(5) .
Cl1 Er1 2.7045(12) 3_666
O1 C9 1.444(6) .
O1 C12 1.456(5) .
C9 H9A 0.9900 .
C9 H9B 0.9900 .
C9 C10 1.525(7) .
C5 H5 0.9500 .
C5 C6 1.381(7) .
C5 C4 1.419(7) .
C3 H3 0.9500 .
C3 C2 1.417(7) .
C3 C4 1.408(7) .
C11 H11A 0.9900 .
C11 H11B 0.9900 .
C11 C10 1.524(7) .
C11 C12 1.517(7) .
C10 H10A 0.9900 .
C10 H10B 0.9900 .
C7 H7 0.9500 .
C7 C6 1.388(8) .
C7 C8 1.424(9) .
C2 H2 0.9500 .
C2 C1 1.403(8) .
C1 H1 0.9500 .
C1 C8 1.412(8) .
C6 H6 0.9500 .
C8 H8 0.9500 .
C12 H12A 0.9900 .
C12 H12B 0.9900 .
C4 H4 0.9500 .
